data_2021108
loop_
_publ_author_name
'Jurek, Paul'
'Kiefer, Garry E.'
'Fronczek, Frank R.'

_publ_section_title
;
 Crystal structures of two polymorphic forms of DOTAM-mono-acid dihydrate
;
_journal_coeditor_code LG3222
_journal_issue 5
_journal_name_full 'Acta Crystallographica Section C'
_journal_page_first 542
_journal_page_last 547
_journal_paper_doi 10.1107/S2053229618004631
_journal_volume 74
_journal_year 2018
_chemical_formula_iupac 'C16 H31 N7 O5, 2H2 O'
_chemical_formula_moiety 'C16 H31 N7 O5, 2(H2 O)'
_chemical_formula_sum 'C16 H35 N7 O7'
_chemical_formula_weight 437.51
_chemical_name_systematic
'4,7,10-Tris(carbamoylmethyl)-1-(carboxylatomethyl)-1,4,7,10-tetraazacyclododecan-1-ium dihydrate'
_space_group_crystal_system monoclinic
_space_group_IT_number 4
_space_group_name_Hall 'P 2yb'
_space_group_name_H-M_alt 'P 1 21 1'
_symmetry_space_group_name_Hall 'P 2yb'
_symmetry_space_group_name_H-M 'P 1 21 1'
_atom_sites_solution_hydrogens mixed
_audit_creation_method SHELXL-2014/7
_cell_angle_alpha 90
_cell_angle_beta 95.903(4)
_cell_angle_gamma 90
_cell_formula_units_Z 4
_cell_length_a 8.8070(6)
_cell_length_b 14.9505(8)
_cell_length_c 16.6376(10)
_cell_measurement_reflns_used 9945
_cell_measurement_temperature 90.0(5)
_cell_measurement_theta_max 36.55
_cell_measurement_theta_min 3.67
_cell_volume 2179.0(2)
_computing_cell_refinement
;
SAINT (Bruker, 2004)
;
_computing_data_collection
;
APEX2 (Bruker, 2012)
;
_computing_data_reduction
;
SAINT (Bruker, 2004)
;
_computing_molecular_graphics
;
Mercury (Macrae <i>et al.</i>,  2008)
;
_computing_publication_material
;
SHELXS97 (Sheldrick, 2008)
;
_computing_structure_refinement
;
SHELXL2014 (Sheldrick, 2015)
;
_computing_structure_solution
;
SHELXS97 (Sheldrick, 2008)
;
_diffrn_ambient_temperature 90.0(5)
_diffrn_measured_fraction_theta_full 0.996
_diffrn_measured_fraction_theta_max 0.993
_diffrn_measurement_device_type 'Bruker Kappa APEXII DUO CCD'
_diffrn_measurement_method '\f and \w scans'
_diffrn_radiation_monochromator 'TRIUMPH curved graphite'
_diffrn_radiation_source 'fine-focus sealed tube'
_diffrn_radiation_type MoK\a
_diffrn_radiation_wavelength 0.71073
_diffrn_reflns_av_R_equivalents 0.0262
_diffrn_reflns_limit_h_max 14
_diffrn_reflns_limit_h_min -14
_diffrn_reflns_limit_k_max 24
_diffrn_reflns_limit_k_min -24
_diffrn_reflns_limit_l_max 27
_diffrn_reflns_limit_l_min -27
_diffrn_reflns_number 54344
_diffrn_reflns_theta_full 25.000
_diffrn_reflns_theta_max 36.551
_diffrn_reflns_theta_min 1.836
_exptl_absorpt_coefficient_mu 0.105
_exptl_absorpt_correction_T_max 0.9282
_exptl_absorpt_correction_T_min 0.8915
_exptl_absorpt_correction_type multi-scan
_exptl_absorpt_process_details
;
(SADABS; Bruker, 2009)
;
_exptl_crystal_colour colourless
_exptl_crystal_density_diffrn 1.334
_exptl_crystal_description prism
_exptl_crystal_F_000 944
_exptl_crystal_size_max 0.440
_exptl_crystal_size_mid 0.330
_exptl_crystal_size_min 0.300
_refine_diff_density_max 0.470
_refine_diff_density_min -0.222
_refine_ls_abs_structure_details
;
Refined as an inversion twin
;
_refine_ls_abs_structure_Flack 0.5(4)
_refine_ls_extinction_method none
_refine_ls_goodness_of_fit_ref 1.034
_refine_ls_hydrogen_treatment mixed
_refine_ls_matrix_type full
_refine_ls_number_parameters 608
_refine_ls_number_reflns 19751
_refine_ls_number_restraints 96
_refine_ls_restrained_S_all 1.036
_refine_ls_R_factor_all 0.0412
_refine_ls_R_factor_gt 0.0366
_refine_ls_shift/su_max 0.000
_refine_ls_shift/su_mean 0.000
_refine_ls_structure_factor_coef Fsqd
_refine_ls_weighting_details 'w=1/[\s^2^(Fo^2^)+(0.0608P)^2^+0.1292P] where P=(Fo^2^+2Fc^2^)/3'
_refine_ls_weighting_scheme calc
_refine_ls_wR_factor_gt 0.0942
_refine_ls_wR_factor_ref 0.0972
_reflns_number_gt 18244
_reflns_number_total 19751
_reflns_threshold_expression 'I > 2\s(I)'
_cod_data_source_file lg3222sup1.cif
_cod_data_source_block Jurek2_90K
_cod_database_code 2021108
_shelx_space_group_comment
;
The symmetry employed for this shelxl refinement is uniquely defined
by the following loop, which should always be used as a source of
symmetry information in preference to the above space-group names.
They are only intended as comments.
;
_shelx_estimated_absorpt_t_min 0.955
_shelx_estimated_absorpt_t_max 0.969

loop_
_space_group_symop_operation_xyz
'x, y, z'
'-x, y+1/2, -z'

loop_
_atom_site_type_symbol
_atom_site_label
_atom_site_fract_x
_atom_site_fract_y
_atom_site_fract_z
_atom_site_U_iso_or_equiv
_atom_site_adp_type
_atom_site_calc_flag
_atom_site_occupancy
O O1A 0.58754(9) 0.49100(6) 0.37387(5) 0.01231(14) Uani d 1
O O2A 0.69538(10) 0.35482(7) 0.36765(6) 0.01694(16) Uani d 1
O O3A 0.81747(10) 0.60008(7) 0.12696(5) 0.01430(15) Uani d 1
O O4A 0.34203(12) 0.85434(7) 0.35313(5) 0.01980(18) Uani d 1
O O5A 0.21503(10) 0.51130(7) 0.59212(5) 0.01647(16) Uani d 1
N N1A 0.80918(10) 0.54434(7) 0.48743(5) 0.00982(15) Uani d 1
N N2A 0.84069(11) 0.66219(7) 0.33772(5) 0.01149(15) Uani d 1
N N3A 0.57947(11) 0.73200(7) 0.41763(6) 0.01237(16) Uani d 1
N N4A 0.57205(10) 0.62859(7) 0.57086(6) 0.01091(15) Uani d 1
N N5A 0.65987(11) 0.56396(8) 0.22163(6) 0.01345(17) Uani d 1
N N6A 0.26469(12) 0.75745(8) 0.25260(6) 0.01596(18) Uani d 1
N N7A 0.36030(11) 0.51552(8) 0.48792(6) 0.01404(17) Uani d 1
C C1A 0.94804(12) 0.56003(9) 0.44324(7) 0.01316(19) Uani d 1
H H11A 0.9484 0.5164 0.3985 0.016 Uiso calc 1
H H12A 1.0412 0.5500 0.4808 0.016 Uiso calc 1
C C2A 0.95135(12) 0.65394(9) 0.40928(6) 0.01347(19) Uani d 1
H H21A 0.9266 0.6975 0.4508 0.016 Uiso calc 1
H H22A 1.0550 0.6675 0.3946 0.016 Uiso calc 1
C C3A 0.78260(14) 0.75388(8) 0.32370(7) 0.01495(19) Uani d 1
H H31A 0.7143 0.7547 0.2726 0.018 Uiso calc 1
H H32A 0.8700 0.7937 0.3166 0.018 Uiso calc 1
C C4A 0.69564(14) 0.79207(8) 0.39068(7) 0.01518(19) Uani d 1
H H41A 0.7697 0.8069 0.4376 0.018 Uiso calc 1
H H42A 0.6456 0.8484 0.3712 0.018 Uiso calc 1
C C5A 0.51990(13) 0.76605(8) 0.49151(7) 0.01390(19) Uani d 1
H H51A 0.4099 0.7516 0.4899 0.017 Uiso calc 1
H H52A 0.5309 0.8319 0.4938 0.017 Uiso calc 1
C C6A 0.60531(12) 0.72487(8) 0.56666(6) 0.01231(18) Uani d 1
H H6A1 0.7164 0.7338 0.5654 0.015 Uiso calc 1
H H6A2 0.5745 0.7551 0.6154 0.015 Uiso calc 1
C C7A 0.69450(12) 0.57837(8) 0.61651(6) 0.01204(17) Uani d 1
H H7A1 0.6589 0.5166 0.6251 0.014 Uiso calc 1
H H7A2 0.7182 0.6065 0.6702 0.014 Uiso calc 1
C C8A 0.83940(12) 0.57465(8) 0.57386(6) 0.01134(17) Uani d 1
H H81A 0.8867 0.6348 0.5752 0.014 Uiso calc 1
H H82A 0.9128 0.5331 0.6034 0.014 Uiso calc 1
C C9A 0.76592(13) 0.44760(8) 0.48187(6) 0.01278(18) Uani d 1
H H91A 0.7023 0.4323 0.5256 0.015 Uiso calc 1
H H92A 0.8590 0.4101 0.4885 0.015 Uiso calc 1
C C10A 0.67678(12) 0.42863(8) 0.39966(6) 0.01149(17) Uani d 1
C C11A 0.90551(12) 0.63008(9) 0.26570(7) 0.01397(19) Uani d 1
H H11C 0.9772 0.5806 0.2815 0.017 Uiso calc 1
H H11D 0.9651 0.6791 0.2442 0.017 Uiso calc 1
C C12A 0.78799(12) 0.59713(8) 0.19860(6) 0.01049(17) Uani d 1
C C13A 0.46107(13) 0.70715(8) 0.35451(7) 0.01365(18) Uani d 1
H H13A 0.3987 0.6594 0.3760 0.016 Uiso calc 1
H H13B 0.5111 0.6810 0.3093 0.016 Uiso calc 1
C C14A 0.35271(13) 0.78096(8) 0.31996(6) 0.01257(18) Uani d 1
C C15A 0.42625(13) 0.61245(9) 0.60394(7) 0.01433(19) Uani d 1
H H15A 0.3680 0.6692 0.6019 0.017 Uiso calc 1
H H15B 0.4478 0.5954 0.6615 0.017 Uiso calc 1
C C16A 0.32642(12) 0.54065(8) 0.56097(6) 0.01175(17) Uani d 1
H H1N 0.732(2) 0.5723(13) 0.4629(11) 0.014 Uiso d 1
H H51N 0.5839(18) 0.5444(13) 0.1865(10) 0.014 Uiso d 1
H H52N 0.648(2) 0.5526(13) 0.2725(9) 0.014 Uiso d 1
H H61N 0.1965(19) 0.7940(12) 0.2302(11) 0.014 Uiso d 1
H H62N 0.283(2) 0.7111(11) 0.2245(10) 0.014 Uiso d 1
H H71N 0.300(2) 0.4760(12) 0.4620(11) 0.014 Uiso d 1
H H72N 0.4421(18) 0.5384(13) 0.4691(11) 0.014 Uiso d 1
O O1B 0.40048(9) 0.50904(6) 0.11485(5) 0.01242(14) Uani d 1
O O2B 0.30847(10) 0.64890(7) 0.12055(6) 0.01742(17) Uani d 1
O O3B 0.17071(10) 0.40471(7) 0.36523(5) 0.01655(17) Uani d 1
O O4B 0.59382(13) 0.14222(7) 0.13144(7) 0.0254(2) Uani d 1
O O5B 0.76517(10) 0.49399(7) -0.10486(5) 0.01651(16) Uani d 1
N N1B 0.17151(10) 0.46403(7) 0.00192(5) 0.01104(15) Uani d 1
N N2B 0.13082(11) 0.34790(7) 0.15296(6) 0.01283(16) Uani d 1
N N3B 0.39299(11) 0.28116(8) 0.07169(6) 0.01431(17) Uani d 1
N N4B 0.40031(11) 0.38440(7) -0.08500(6) 0.01380(17) Uani d 1
N N5B 0.32276(11) 0.43972(8) 0.26787(6) 0.01374(17) Uani d 1
N N6B 0.71536(13) 0.23068(8) 0.22815(7) 0.01752(19) Uani d 1
N N7B 0.62496(11) 0.48761(8) 0.00158(6) 0.01353(17) Uani d 1
C C1B 0.03397(12) 0.45459(9) 0.04841(7) 0.01432(19) Uani d 1
H H11B -0.0592 0.4691 0.0123 0.017 Uiso calc 1
H H12B 0.0421 0.4982 0.0934 0.017 Uiso calc 1
C C2B 0.01869(13) 0.36156(9) 0.08219(7) 0.0150(2) Uani d 1
H H21B -0.0857 0.3532 0.0980 0.018 Uiso calc 1
H H22B 0.0353 0.3167 0.0402 0.018 Uiso calc 1
C C3B 0.18465(15) 0.25517(9) 0.16200(7) 0.0171(2) Uani d 1
H H31B 0.0956 0.2158 0.1666 0.020 Uiso calc 1
H H32B 0.2525 0.2502 0.2131 0.020 Uiso calc 1
C C4B 0.27039(15) 0.22122(9) 0.09305(8) 0.0173(2) Uani d 1
H H41B 0.3153 0.1621 0.1083 0.021 Uiso calc 1
H H42B 0.1965 0.2125 0.0447 0.021 Uiso calc 1
C C5B 0.45587(14) 0.24890(9) -0.00189(7) 0.0166(2) Uani d 1
H H51B 0.4489 0.1828 -0.0042 0.020 Uiso calc 1
H H52B 0.5650 0.2656 0.0004 0.020 Uiso calc 1
C C6B 0.37047(13) 0.28827(9) -0.07771(7) 0.01462(19) Uani d 1
H H6B1 0.4020 0.2569 -0.1257 0.018 Uiso calc 1
H H6B2 0.2596 0.2786 -0.0764 0.018 Uiso calc 1
C C7B 0.27345(14) 0.43155(8) -0.13068(7) 0.01434(19) Uani d 1
H H7B1 0.2470 0.4007 -0.1829 0.017 Uiso calc 1
H H7B2 0.3059 0.4932 -0.1423 0.017 Uiso calc 1
C C8B 0.13300(13) 0.43537(8) -0.08460(6) 0.01313(18) Uani d 1
H H81B 0.0584 0.4779 -0.1119 0.016 Uiso calc 1
H H82B 0.0845 0.3756 -0.0857 0.016 Uiso calc 1
C C9B 0.22696(14) 0.55861(8) 0.00672(7) 0.01411(19) Uani d 1
H H91B 0.1390 0.6001 0.0002 0.017 Uiso calc 1
H H92B 0.2921 0.5704 -0.0372 0.017 Uiso calc 1
C C10B 0.31846(12) 0.57383(8) 0.08866(6) 0.01211(18) Uani d 1
C C11B 0.07201(13) 0.37829(10) 0.22720(7) 0.0165(2) Uani d 1
H H11E 0.0126 0.3291 0.2487 0.020 Uiso calc 1
H H11F 0.0013 0.4289 0.2141 0.020 Uiso calc 1
C C12B 0.19538(12) 0.40801(8) 0.29284(6) 0.01203(18) Uani d 1
C C13B 0.51162(14) 0.29628(9) 0.13796(7) 0.01515(19) Uani d 1
H H13C 0.4626 0.3191 0.1848 0.018 Uiso calc 1
H H13D 0.5802 0.3439 0.1215 0.018 Uiso calc 1
C C14B 0.60936(14) 0.21520(9) 0.16576(7) 0.01523(19) Uani d 1
C C15B 0.54429(14) 0.40095(10) -0.11916(8) 0.0195(2) Uani d 1
H H15C 0.5205 0.4235 -0.1750 0.023 Uiso calc 1
H H15D 0.5981 0.3432 -0.1226 0.023 Uiso calc 1
C C16B 0.65234(12) 0.46660(8) -0.07318(6) 0.01168(17) Uani d 1
H H11N 0.242(2) 0.4295(13) 0.0248(11) 0.014 Uiso d 1
H H53N 0.3971(18) 0.4546(14) 0.3023(10) 0.014 Uiso d 1
H H54N 0.329(2) 0.4431(13) 0.2161(9) 0.014 Uiso d 1
H H63N 0.7750(19) 0.1869(11) 0.2433(11) 0.014 Uiso d 1
H H64N 0.705(2) 0.2732(11) 0.2582(10) 0.014 Uiso d 1
H H73N 0.683(2) 0.5241(12) 0.0296(11) 0.014 Uiso d 1
H H74N 0.5426(18) 0.4696(13) 0.0206(11) 0.014 Uiso d 1
O O6A 0.12209(11) 0.94241(8) 0.24370(6) 0.01890(18) Uani d 1
H H61A 0.194(2) 0.9312(15) 0.2816(11) 0.028 Uiso d 1
H H62A 0.165(2) 0.9610(16) 0.2027(11) 0.028 Uiso d 1
O O6B 0.90130(13) 0.07386(9) 0.26895(6) 0.0250(2) Uani d 1
H H61B 0.975(2) 0.0366(15) 0.2543(14) 0.037 Uiso d 1
H H62B 0.853(3) 0.0504(18) 0.3095(12) 0.037 Uiso d 1
O O7B -0.02579(11) 0.23159(7) -0.08592(6) 0.01882(17) Uani d 1
H H71B -0.117(2) 0.2095(16) -0.0929(13) 0.028 Uiso d 1
H H72B 0.037(2) 0.1904(14) -0.0983(13) 0.028 Uiso d 1
O O7A 1.01919(12) 0.77567(7) 0.57597(6) 0.02094(19) Uani d 1
H H71A 1.109(2) 0.7927(17) 0.5929(14) 0.031 Uiso d 1
H H72A 0.966(2) 0.8147(14) 0.5979(13) 0.031 Uiso d 1

loop_
_atom_site_aniso_label
_atom_site_aniso_U_11
_atom_site_aniso_U_22
_atom_site_aniso_U_33
_atom_site_aniso_U_12
_atom_site_aniso_U_13
_atom_site_aniso_U_23
O1A 0.0106(3) 0.0136(4) 0.0124(3) -0.0004(3) -0.0005(2) 0.0010(3)
O2A 0.0175(4) 0.0151(4) 0.0176(4) 0.0005(3) -0.0011(3) -0.0062(3)
O3A 0.0147(3) 0.0187(4) 0.0098(3) -0.0016(3) 0.0028(3) -0.0028(3)
O4A 0.0294(5) 0.0146(4) 0.0140(3) 0.0085(3) -0.0044(3) -0.0045(3)
O5A 0.0114(3) 0.0210(4) 0.0176(4) -0.0021(3) 0.0044(3) 0.0011(3)
N1A 0.0091(3) 0.0101(4) 0.0098(3) 0.0004(3) -0.0010(3) -0.0007(3)
N2A 0.0122(3) 0.0138(4) 0.0083(3) -0.0014(3) 0.0004(3) -0.0018(3)
N3A 0.0139(4) 0.0119(4) 0.0110(3) 0.0002(3) -0.0003(3) -0.0010(3)
N4A 0.0093(3) 0.0105(4) 0.0129(3) 0.0000(3) 0.0010(3) -0.0007(3)
N5A 0.0116(4) 0.0185(5) 0.0102(3) -0.0027(3) 0.0006(3) -0.0007(3)
N6A 0.0171(4) 0.0152(5) 0.0147(4) 0.0022(3) -0.0027(3) -0.0030(3)
N7A 0.0111(4) 0.0175(5) 0.0137(4) -0.0019(3) 0.0022(3) -0.0026(3)
C1A 0.0089(4) 0.0183(5) 0.0124(4) 0.0013(3) 0.0014(3) -0.0009(4)
C2A 0.0119(4) 0.0176(5) 0.0106(4) -0.0046(4) -0.0002(3) -0.0015(4)
C3A 0.0206(5) 0.0118(5) 0.0127(4) -0.0027(4) 0.0026(4) 0.0009(4)
C4A 0.0188(5) 0.0117(5) 0.0151(4) -0.0013(4) 0.0023(4) -0.0009(4)
C5A 0.0159(4) 0.0136(5) 0.0121(4) 0.0040(4) 0.0007(3) -0.0008(4)
C6A 0.0130(4) 0.0109(5) 0.0126(4) 0.0000(3) -0.0003(3) -0.0014(4)
C7A 0.0133(4) 0.0125(5) 0.0104(4) 0.0010(3) 0.0014(3) 0.0004(3)
C8A 0.0108(4) 0.0139(5) 0.0089(3) 0.0009(3) -0.0009(3) -0.0015(3)
C9A 0.0167(4) 0.0099(5) 0.0111(4) 0.0000(3) -0.0016(3) 0.0000(3)
C10A 0.0100(4) 0.0133(5) 0.0110(4) -0.0021(3) 0.0005(3) -0.0008(3)
C11A 0.0098(4) 0.0213(6) 0.0109(4) -0.0027(4) 0.0013(3) -0.0035(4)
C12A 0.0101(4) 0.0115(5) 0.0098(4) 0.0008(3) 0.0008(3) -0.0014(3)
C13A 0.0156(4) 0.0106(5) 0.0141(4) 0.0028(3) -0.0020(3) -0.0026(4)
C14A 0.0140(4) 0.0132(5) 0.0104(4) 0.0025(3) 0.0008(3) -0.0009(3)
C15A 0.0122(4) 0.0171(5) 0.0142(4) -0.0009(4) 0.0035(3) -0.0031(4)
C16A 0.0090(4) 0.0137(5) 0.0125(4) 0.0012(3) 0.0009(3) 0.0013(4)
O1B 0.0112(3) 0.0137(4) 0.0122(3) 0.0001(3) 0.0003(2) -0.0009(3)
O2B 0.0161(4) 0.0158(4) 0.0195(4) 0.0015(3) -0.0017(3) -0.0085(3)
O3B 0.0167(4) 0.0224(5) 0.0109(3) -0.0046(3) 0.0034(3) -0.0033(3)
O4B 0.0330(5) 0.0169(5) 0.0242(4) 0.0103(4) -0.0072(4) -0.0076(4)
O5B 0.0118(3) 0.0225(5) 0.0158(3) -0.0038(3) 0.0040(3) -0.0017(3)
N1B 0.0096(3) 0.0124(4) 0.0106(3) 0.0008(3) -0.0014(3) -0.0025(3)
N2B 0.0124(4) 0.0157(4) 0.0102(3) -0.0011(3) 0.0004(3) -0.0028(3)
N3B 0.0140(4) 0.0154(4) 0.0133(4) 0.0020(3) 0.0000(3) -0.0035(3)
N4B 0.0109(3) 0.0158(4) 0.0151(4) -0.0034(3) 0.0034(3) -0.0040(3)
N5B 0.0113(4) 0.0191(5) 0.0108(3) -0.0028(3) 0.0007(3) -0.0012(3)
N6B 0.0187(4) 0.0159(5) 0.0169(4) 0.0039(4) -0.0034(3) -0.0008(4)
N7B 0.0110(4) 0.0176(5) 0.0121(3) -0.0019(3) 0.0015(3) -0.0035(3)
C1B 0.0098(4) 0.0196(5) 0.0134(4) 0.0026(4) 0.0006(3) -0.0023(4)
C2B 0.0116(4) 0.0201(6) 0.0131(4) -0.0037(4) -0.0001(3) -0.0031(4)
C3B 0.0213(5) 0.0145(5) 0.0156(4) -0.0023(4) 0.0032(4) 0.0005(4)
C4B 0.0206(5) 0.0131(5) 0.0181(5) -0.0007(4) 0.0016(4) -0.0039(4)
C5B 0.0159(4) 0.0186(6) 0.0149(4) 0.0056(4) 0.0000(4) -0.0045(4)
C6B 0.0140(4) 0.0155(5) 0.0140(4) 0.0002(4) -0.0004(3) -0.0040(4)
C7B 0.0179(5) 0.0138(5) 0.0114(4) -0.0021(4) 0.0021(3) -0.0020(4)
C8B 0.0137(4) 0.0149(5) 0.0102(4) 0.0000(4) -0.0017(3) -0.0024(4)
C9B 0.0179(4) 0.0108(5) 0.0129(4) 0.0001(4) -0.0022(3) -0.0023(4)
C10B 0.0108(4) 0.0134(5) 0.0121(4) -0.0011(3) 0.0009(3) -0.0027(3)
C11B 0.0104(4) 0.0261(6) 0.0131(4) -0.0033(4) 0.0020(3) -0.0065(4)
C12B 0.0108(4) 0.0142(5) 0.0112(4) -0.0007(3) 0.0014(3) -0.0028(4)
C13B 0.0167(4) 0.0133(5) 0.0147(4) 0.0037(4) -0.0021(3) -0.0032(4)
C14B 0.0165(5) 0.0155(5) 0.0137(4) 0.0041(4) 0.0011(3) -0.0009(4)
C15B 0.0150(5) 0.0274(7) 0.0170(5) -0.0080(4) 0.0061(4) -0.0101(5)
C16B 0.0089(4) 0.0144(5) 0.0116(4) 0.0002(3) 0.0004(3) -0.0008(4)
O6A 0.0176(4) 0.0258(5) 0.0132(3) 0.0070(3) 0.0013(3) 0.0019(3)
O6B 0.0273(5) 0.0303(6) 0.0177(4) 0.0145(4) 0.0041(4) 0.0071(4)
O7B 0.0157(4) 0.0173(4) 0.0236(4) -0.0043(3) 0.0027(3) -0.0065(3)
O7A 0.0192(4) 0.0197(5) 0.0242(4) -0.0046(3) 0.0035(3) -0.0080(4)

loop_
_atom_type_symbol
_atom_type_description
_atom_type_scat_dispersion_real
_atom_type_scat_dispersion_imag
_atom_type_scat_source
C C 0.0033 0.0016 'International Tables Vol C Tables 4.2.6.8 and 6.1.1.4'
H H 0.0000 0.0000 'International Tables Vol C Tables 4.2.6.8 and 6.1.1.4'
N N 0.0061 0.0033 'International Tables Vol C Tables 4.2.6.8 and 6.1.1.4'
O O 0.0106 0.0060 'International Tables Vol C Tables 4.2.6.8 and 6.1.1.4'

loop_
_geom_angle_atom_site_label_1
_geom_angle_atom_site_label_2
_geom_angle_atom_site_label_3
_geom_angle
C9A N1A C8A 111.66(9)
C9A N1A C1A 109.52(9)
C8A N1A C1A 110.26(8)
C9A N1A H1N 104.7(14)
C8A N1A H1N 111.0(13)
C1A N1A H1N 109.6(12)
C11A N2A C2A 110.84(9)
C11A N2A C3A 109.54(9)
C2A N2A C3A 113.48(9)
C13A N3A C4A 114.08(9)
C13A N3A C5A 113.63(9)
C4A N3A C5A 111.26(10)
C7A N4A C15A 110.36(9)
C7A N4A C6A 112.79(9)
C15A N4A C6A 111.38(9)
C12A N5A H51N 122.5(12)
C12A N5A H52N 122.8(12)
H51N N5A H52N 114.2(17)
C14A N6A H61N 120.5(13)
C14A N6A H62N 122.5(12)
H61N N6A H62N 115.9(18)
C16A N7A H71N 117.4(12)
C16A N7A H72N 118.7(12)
H71N N7A H72N 123.9(17)
N1A C1A C2A 111.94(9)
N1A C1A H11A 109.2
C2A C1A H11A 109.2
N1A C1A H12A 109.2
C2A C1A H12A 109.2
H11A C1A H12A 107.9
N2A C2A C1A 110.16(9)
N2A C2A H21A 109.6
C1A C2A H21A 109.6
N2A C2A H22A 109.6
C1A C2A H22A 109.6
H21A C2A H22A 108.1
N2A C3A C4A 115.12(9)
N2A C3A H31A 108.5
C4A C3A H31A 108.5
N2A C3A H32A 108.5
C4A C3A H32A 108.5
H31A C3A H32A 107.5
N3A C4A C3A 114.37(10)
N3A C4A H41A 108.7
C3A C4A H41A 108.7
N3A C4A H42A 108.7
C3A C4A H42A 108.7
H41A C4A H42A 107.6
N3A C5A C6A 110.90(9)
N3A C5A H51A 109.5
C6A C5A H51A 109.5
N3A C5A H52A 109.5
C6A C5A H52A 109.5
H51A C5A H52A 108.0
N4A C6A C5A 110.54(9)
N4A C6A H6A1 109.5
C5A C6A H6A1 109.5
N4A C6A H6A2 109.5
C5A C6A H6A2 109.5
H6A1 C6A H6A2 108.1
N4A C7A C8A 112.67(9)
N4A C7A H7A1 109.1
C8A C7A H7A1 109.1
N4A C7A H7A2 109.1
C8A C7A H7A2 109.1
H7A1 C7A H7A2 107.8
N1A C8A C7A 112.44(8)
N1A C8A H81A 109.1
C7A C8A H81A 109.1
N1A C8A H82A 109.1
C7A C8A H82A 109.1
H81A C8A H82A 107.8
N1A C9A C10A 109.76(9)
N1A C9A H91A 109.7
C10A C9A H91A 109.7
N1A C9A H92A 109.7
C10A C9A H92A 109.7
H91A C9A H92A 108.2
O2A C10A O1A 127.82(10)
O2A C10A C9A 117.95(10)
O1A C10A C9A 114.18(10)
N2A C11A C12A 114.45(9)
N2A C11A H11C 108.6
C12A C11A H11C 108.6
N2A C11A H11D 108.6
C12A C11A H11D 108.6
H11C C11A H11D 107.6
O3A C12A N5A 123.86(10)
O3A C12A C11A 119.77(10)
N5A C12A C11A 116.33(9)
N3A C13A C14A 117.46(10)
N3A C13A H13A 107.9
C14A C13A H13A 107.9
N3A C13A H13B 107.9
C14A C13A H13B 107.9
H13A C13A H13B 107.2
O4A C14A N6A 122.77(11)
O4A C14A C13A 123.02(10)
N6A C14A C13A 114.13(10)
N4A C15A C16A 115.21(9)
N4A C15A H15A 108.5
C16A C15A H15A 108.5
N4A C15A H15B 108.5
C16A C15A H15B 108.5
H15A C15A H15B 107.5
O5A C16A N7A 122.89(11)
O5A C16A C15A 119.97(10)
N7A C16A C15A 117.05(10)
C9B N1B C8B 111.11(9)
C9B N1B C1B 109.62(9)
C8B N1B C1B 110.45(8)
C9B N1B H11N 109.0(13)
C8B N1B H11N 109.3(13)
C1B N1B H11N 107.2(12)
C11B N2B C3B 110.26(10)
C11B N2B C2B 111.50(9)
C3B N2B C2B 113.34(10)
C13B N3B C4B 113.45(10)
C13B N3B C5B 112.18(9)
C4B N3B C5B 110.36(10)
C15B N4B C7B 111.23(10)
C15B N4B C6B 111.55(10)
C7B N4B C6B 112.35(9)
C12B N5B H53N 119.9(12)
C12B N5B H54N 118.0(13)
H53N N5B H54N 122.1(17)
C14B N6B H63N 116.7(13)
C14B N6B H64N 119.7(13)
H63N N6B H64N 120.8(18)
C16B N7B H73N 120.5(13)
C16B N7B H74N 120.6(13)
H73N N7B H74N 118.4(18)
N1B C1B C2B 112.54(10)
N1B C1B H11B 109.1
C2B C1B H11B 109.1
N1B C1B H12B 109.1
C2B C1B H12B 109.1
H11B C1B H12B 107.8
N2B C2B C1B 110.32(9)
N2B C2B H21B 109.6
C1B C2B H21B 109.6
N2B C2B H22B 109.6
C1B C2B H22B 109.6
H21B C2B H22B 108.1
N2B C3B C4B 114.66(10)
N2B C3B H31B 108.6
C4B C3B H31B 108.6
N2B C3B H32B 108.6
C4B C3B H32B 108.6
H31B C3B H32B 107.6
N3B C4B C3B 114.26(10)
N3B C4B H41B 108.7
C3B C4B H41B 108.7
N3B C4B H42B 108.7
C3B C4B H42B 108.7
H41B C4B H42B 107.6
N3B C5B C6B 111.48(10)
N3B C5B H51B 109.3
C6B C5B H51B 109.3
N3B C5B H52B 109.3
C6B C5B H52B 109.3
H51B C5B H52B 108.0
N4B C6B C5B 111.74(10)
N4B C6B H6B1 109.3
C5B C6B H6B1 109.3
N4B C6B H6B2 109.3
C5B C6B H6B2 109.3
H6B1 C6B H6B2 107.9
N4B C7B C8B 111.87(9)
N4B C7B H7B1 109.2
C8B C7B H7B1 109.2
N4B C7B H7B2 109.2
C8B C7B H7B2 109.2
H7B1 C7B H7B2 107.9
N1B C8B C7B 112.16(9)
N1B C8B H81B 109.2
C7B C8B H81B 109.2
N1B C8B H82B 109.2
C7B C8B H82B 109.2
H81B C8B H82B 107.9
N1B C9B C10B 109.14(9)
N1B C9B H91B 109.9
C10B C9B H91B 109.9
N1B C9B H92B 109.9
C10B C9B H92B 109.9
H91B C9B H92B 108.3
O2B C10B O1B 127.42(10)
O2B C10B C9B 117.35(11)
O1B C10B C9B 115.18(10)
N2B C11B C12B 114.07(9)
N2B C11B H11E 108.7
C12B C11B H11E 108.7
N2B C11B H11F 108.7
C12B C11B H11F 108.7
H11E C11B H11F 107.6
O3B C12B N5B 123.71(10)
O3B C12B C11B 119.87(10)
N5B C12B C11B 116.36(9)
N3B C13B C14B 116.31(10)
N3B C13B H13C 108.2
C14B C13B H13C 108.2
N3B C13B H13D 108.2
C14B C13B H13D 108.2
H13C C13B H13D 107.4
O4B C14B N6B 123.09(12)
O4B C14B C13B 121.93(11)
N6B C14B C13B 114.95(11)
N4B C15B C16B 115.91(10)
N4B C15B H15C 108.3
C16B C15B H15C 108.3
N4B C15B H15D 108.3
C16B C15B H15D 108.3
H15C C15B H15D 107.4
O5B C16B N7B 123.35(11)
O5B C16B C15B 119.14(10)
N7B C16B C15B 117.38(10)
H61A O6A H62A 107(2)
H61B O6B H62B 111(2)
H71B O7B H72B 108(2)
H71A O7A H72A 101(2)

loop_
_geom_bond_atom_site_label_1
_geom_bond_atom_site_label_2
_geom_bond_distance
O1A C10A 1.2657(14)
O2A C10A 1.2434(15)
O3A C12A 1.2464(13)
O4A C14A 1.2360(15)
O5A C16A 1.2362(14)
N1A C9A 1.4960(16)
N1A C8A 1.5050(14)
N1A C1A 1.5087(14)
N1A H1N 0.865(16)
N2A C11A 1.4605(14)
N2A C2A 1.4641(14)
N2A C3A 1.4734(16)
N3A C13A 1.4501(15)
N3A C4A 1.4658(16)
N3A C5A 1.4759(15)
N4A C7A 1.4613(15)
N4A C15A 1.4680(14)
N4A C6A 1.4720(16)
N5A C12A 1.3248(14)
N5A H51N 0.891(14)
N5A H52N 0.880(14)
N6A C14A 1.3422(15)
N6A H61N 0.867(14)
N6A H62N 0.862(14)
N7A C16A 1.3349(15)
N7A H71N 0.875(14)
N7A H72N 0.884(14)
C1A C2A 1.5148(18)
C1A H11A 0.9900
C1A H12A 0.9900
C2A H21A 0.9900
C2A H22A 0.9900
C3A C4A 1.5264(17)
C3A H31A 0.9900
C3A H32A 0.9900
C4A H41A 0.9900
C4A H42A 0.9900
C5A C6A 1.5213(16)
C5A H51A 0.9900
C5A H52A 0.9900
C6A H6A1 0.9900
C6A H6A2 0.9900
C7A C8A 1.5237(15)
C7A H7A1 0.9900
C7A H7A2 0.9900
C8A H81A 0.9900
C8A H82A 0.9900
C9A C10A 1.5319(15)
C9A H91A 0.9900
C9A H92A 0.9900
C11A C12A 1.5241(15)
C11A H11C 0.9900
C11A H11D 0.9900
C13A C14A 1.5317(16)
C13A H13A 0.9900
C13A H13B 0.9900
C15A C16A 1.5189(17)
C15A H15A 0.9900
C15A H15B 0.9900
O1B C10B 1.2590(15)
O2B C10B 1.2484(15)
O3B C12B 1.2466(13)
O4B C14B 1.2325(17)
O5B C16B 1.2413(13)
N1B C9B 1.4954(16)
N1B C8B 1.5068(14)
N1B C1B 1.5095(15)
N1B H11N 0.865(17)
N2B C11B 1.4601(15)
N2B C3B 1.4679(17)
N2B C2B 1.4711(15)
N3B C13B 1.4565(15)
N3B C4B 1.4744(17)
N3B C5B 1.4757(16)
N4B C15B 1.4630(15)
N4B C7B 1.4656(16)
N4B C6B 1.4683(17)
N5B C12B 1.3234(15)
N5B H53N 0.854(14)
N5B H54N 0.870(14)
N6B C14B 1.3428(16)
N6B H63N 0.861(14)
N6B H64N 0.819(14)
N7B C16B 1.3287(14)
N7B H73N 0.851(14)
N7B H74N 0.864(14)
C1B C2B 1.5113(19)
C1B H11B 0.9900
C1B H12B 0.9900
C2B H21B 0.9900
C2B H22B 0.9900
C3B C4B 1.5238(18)
C3B H31B 0.9900
C3B H32B 0.9900
C4B H41B 0.9900
C4B H42B 0.9900
C5B C6B 1.5193(17)
C5B H51B 0.9900
C5B H52B 0.9900
C6B H6B1 0.9900
C6B H6B2 0.9900
C7B C8B 1.5219(16)
C7B H7B1 0.9900
C7B H7B2 0.9900
C8B H81B 0.9900
C8B H82B 0.9900
C9B C10B 1.5277(15)
C9B H91B 0.9900
C9B H92B 0.9900
C11B C12B 1.5254(15)
C11B H11E 0.9900
C11B H11F 0.9900
C13B C14B 1.5305(17)
C13B H13C 0.9900
C13B H13D 0.9900
C15B C16B 1.5180(17)
C15B H15C 0.9900
C15B H15D 0.9900
O6A H61A 0.861(16)
O6A H62A 0.862(16)
O6B H61B 0.909(16)
O6B H62B 0.904(17)
O7B H71B 0.861(16)
O7B H72B 0.868(16)
O7A H71A 0.849(17)
O7A H72A 0.853(17)

loop_
_geom_hbond_atom_site_label_D
_geom_hbond_atom_site_label_H
_geom_hbond_atom_site_label_A
_geom_hbond_site_symmetry_A
_geom_hbond_distance_DH
_geom_hbond_distance_HA
_geom_hbond_distance_DA
_geom_hbond_angle_DHA
N1A H1N O1A . 0.865(16) 2.213(19) 2.6940(12) 114.8(16)
N5A H51N O1B . 0.891(14) 1.979(14) 2.8660(13) 173.8(18)
N5A H52N O1A . 0.880(14) 2.039(15) 2.8884(13) 161.8(18)
N6A H61N O6A . 0.867(14) 2.331(17) 3.0343(16) 138.4(16)
N6A H62N O2B . 0.862(14) 1.995(15) 2.7899(14) 152.9(18)
N7A H71N O3B . 0.875(14) 2.157(15) 2.9997(14) 161.3(17)
N7A H72N O1A . 0.884(14) 2.252(17) 2.9191(13) 132.1(16)
N1B H11N N3B . 0.865(17) 2.661(17) 3.4873(15) 160.2(17)
N5B H53N O1A . 0.854(14) 2.029(14) 2.8792(13) 173.8(17)
N5B H54N O1B . 0.870(14) 2.105(15) 2.8954(13) 150.8(18)
N6B H63N O6B . 0.861(14) 2.044(15) 2.9001(16) 173.1(18)
N6B H64N O2A . 0.819(14) 2.201(15) 2.9910(15) 162.1(18)
N7B H73N O3A . 0.851(14) 2.220(14) 3.0538(13) 166.4(18)
N7B H74N O1B . 0.864(14) 2.185(17) 2.8860(13) 138.0(17)
O6A H61A O4A . 0.861(16) 2.031(18) 2.8417(13) 157(2)
O6A H62A O5B 2_655 0.862(16) 1.862(16) 2.7181(13) 172(2)
O6B H61B O6A 1_645 0.909(16) 1.932(17) 2.8263(13) 167(2)
O6B H62B O5A 2_646 0.904(17) 1.892(17) 2.7848(14) 169(2)
O7B H71B O2B 2_545 0.861(16) 1.932(17) 2.7863(13) 172(2)
O7B H72B O3A 2_645 0.868(16) 1.953(16) 2.8205(14) 178(2)
O7A H71A O2A 2_756 0.849(17) 2.009(17) 2.8486(14) 170(2)
O7A H72A O3B 2_656 0.853(17) 1.946(17) 2.7951(15) 173(2)

loop_
_geom_torsion_atom_site_label_1
_geom_torsion_atom_site_label_2
_geom_torsion_atom_site_label_3
_geom_torsion_atom_site_label_4
_geom_torsion
C9A N1A C1A C2A 150.72(9)
C8A N1A C1A C2A -86.03(11)
C11A N2A C2A C1A -83.65(11)
C3A N2A C2A C1A 152.60(9)
N1A C1A C2A N2A -75.06(11)
C11A N2A C3A C4A 173.49(10)
C2A N2A C3A C4A -62.05(13)
C13A N3A C4A C3A -60.03(13)
C5A N3A C4A C3A 169.81(10)
N2A C3A C4A N3A -48.02(14)
C13A N3A C5A C6A 135.10(10)
C4A N3A C5A C6A -94.50(12)
C7A N4A C6A C5A 153.91(9)
C15A N4A C6A C5A -81.37(11)
N3A C5A C6A N4A -67.60(12)
C15A N4A C7A C8A 166.52(9)
C6A N4A C7A C8A -68.20(12)
C9A N1A C8A C7A -69.78(12)
C1A N1A C8A C7A 168.22(9)
N4A C7A C8A N1A -50.93(13)
C8A N1A C9A C10A 157.49(9)
C1A N1A C9A C10A -80.09(10)
N1A C9A C10A O2A 145.13(10)
N1A C9A C10A O1A -37.13(13)
C2A N2A C11A C12A 154.25(10)
C3A N2A C11A C12A -79.77(12)
N2A C11A C12A O3A 153.13(11)
N2A C11A C12A N5A -28.87(16)
C4A N3A C13A C14A -66.98(13)
C5A N3A C13A C14A 61.99(14)
N3A C13A C14A O4A -14.61(17)
N3A C13A C14A N6A 168.56(10)
C7A N4A C15A C16A -96.35(11)
C6A N4A C15A C16A 137.57(10)
N4A C15A C16A O5A 167.48(10)
N4A C15A C16A N7A -15.95(15)
C9B N1B C1B C2B -151.25(9)
C8B N1B C1B C2B 86.00(11)
C11B N2B C2B C1B 86.96(12)
C3B N2B C2B C1B -147.92(10)
N1B C1B C2B N2B 75.42(11)
C11B N2B C3B C4B -171.14(10)
C2B N2B C3B C4B 63.07(13)
C13B N3B C4B C3B 60.43(14)
C5B N3B C4B C3B -172.70(10)
N2B C3B C4B N3B 49.94(15)
C13B N3B C5B C6B -142.70(11)
C4B N3B C5B C6B 89.73(13)
C15B N4B C6B C5B 81.83(12)
C7B N4B C6B C5B -152.49(10)
N3B C5B C6B N4B 69.60(13)
C15B N4B C7B C8B -165.19(10)
C6B N4B C7B C8B 68.96(12)
C9B N1B C8B C7B 66.01(12)
C1B N1B C8B C7B -172.11(10)
N4B C7B C8B N1B 47.21(14)
C8B N1B C9B C10B -159.06(9)
C1B N1B C9B C10B 78.59(11)
N1B C9B C10B O2B -144.75(10)
N1B C9B C10B O1B 37.76(13)
C3B N2B C11B C12B 80.71(13)
C2B N2B C11B C12B -152.46(11)
N2B C11B C12B O3B -154.40(12)
N2B C11B C12B N5B 28.22(17)
C4B N3B C13B C14B 66.53(13)
C5B N3B C13B C14B -59.37(14)
N3B C13B C14B O4B 3.51(18)
N3B C13B C14B N6B -178.51(11)
C7B N4B C15B C16B 103.60(13)
C6B N4B C15B C16B -130.10(12)
N4B C15B C16B O5B -169.19(12)
N4B C15B C16B N7B 14.68(18)

_cod_database_fobs_code 2021108
